data_4001467
loop_
_publ_author_name
'Takahashi, Yukari'
'Obara, Rena'
'Nakagawa, Kohei'
'Nakano, Masayuki'
'Tokita, Jun-ya'
'Inabe, Tamotsu'

_publ_section_title
;
 Tunable Charge Transport in Soluble Organic--Inorganic Hybrid
 Semiconductors
;
_journal_issue 25
_journal_name_full 'Chemistry of Materials'
_journal_page_first 6312
_journal_paper_doi 10.1021/cm702405c
_journal_volume 19
_journal_year 2007
_chemical_formula_sum 'C16 H24 I4 N2 Sn'
_chemical_formula_weight 870.69
_space_group_IT_number 12
_symmetry_cell_setting monoclinic
_symmetry_Int_Tables_number 12
_symmetry_space_group_name_Hall '-C 2y'
_symmetry_space_group_name_H-M 'C 1 2/m 1'
_cell_angle_alpha 90
_cell_angle_beta 93.961(4)
_cell_angle_gamma 90
_cell_formula_units_Z 2
_cell_length_a 32.299(4)
_cell_length_b 6.1042(7)
_cell_length_c 6.1378(7)
_cell_measurement_reflns_used 6404
_cell_measurement_temperature 203.2
_cell_measurement_theta_max 27.4
_cell_measurement_theta_min 2.4
_cell_volume 1207.2(2)
_computing_cell_refinement PROCESS
_computing_data_collection PROCESS
_computing_data_reduction 'teXsan Ver. 1.11'
_computing_publication_material 'teXsan Ver. 1.11'
_computing_structure_refinement 'teXsan Ver. 1.10'
_computing_structure_solution SAPI91
_diffrn_measured_fraction_theta_full 1.6536
_diffrn_measured_fraction_theta_max 1.6536
_diffrn_measurement_device_type 'Rigaku RAXIS-RAPID Imaging Plate'
_diffrn_measurement_method \w
_diffrn_radiation_type 'Mo K\a'
_diffrn_radiation_wavelength 0.7107
_diffrn_reflns_av_R_equivalents 0.030
_diffrn_reflns_limit_h_max 41
_diffrn_reflns_limit_h_min -41
_diffrn_reflns_limit_k_max 7
_diffrn_reflns_limit_k_min -5
_diffrn_reflns_limit_l_max 7
_diffrn_reflns_limit_l_min -5
_diffrn_reflns_number 2651
_diffrn_reflns_theta_full 27.48
_diffrn_reflns_theta_max 27.48
_exptl_absorpt_coefficient_mu 6.176
_exptl_absorpt_correction_T_max 0.539
_exptl_absorpt_correction_T_min 0.226
_exptl_absorpt_correction_type multi-scan
_exptl_absorpt_process_details '(Higashi, 1995)'
_exptl_crystal_colour dark
_exptl_crystal_density_diffrn 2.395
_exptl_crystal_density_method 'not measured'
_exptl_crystal_description platelet
_exptl_crystal_size_max 0.300
_exptl_crystal_size_mid 0.200
_exptl_crystal_size_min 0.100
_refine_diff_density_max 1.21
_refine_diff_density_min -1.38
_refine_ls_extinction_method none
_refine_ls_goodness_of_fit_ref 1.622
_refine_ls_number_parameters 103
_refine_ls_number_reflns 2492
_refine_ls_R_factor_gt 0.0341
_refine_ls_shift/su_max 0.0197
_refine_ls_structure_factor_coef Fsqd
_refine_ls_weighting_details 'w = 1/[\s^2^(Fo^2^) + (0.05000(Max(Fo^2^,0) + 2Fc^2^)/3)^2^]'
_refine_ls_weighting_scheme calc
_refine_ls_wR_factor_ref 0.1043
_reflns_number_gt 2228
_reflns_number_total 2492
_reflns_threshold_expression F^2^>2.0\s(F^2^)
_cod_data_source_file cm702405c-file002.cif
_cod_data_source_block PEA
_cod_original_formula_sum 'C16 H24 I4 N2 Sn '
_cod_database_code 4001467

loop_
_symmetry_equiv_pos_as_xyz
x,y,z
x,-y,z
-x,-y,-z
-x,y,-z
1/2+x,1/2+y,z
1/2+x,1/2-y,z
1/2-x,1/2-y,-z
1/2-x,1/2+y,-z

loop_
_atom_site_label
_atom_site_type_symbol
_atom_site_fract_x
_atom_site_fract_y
_atom_site_fract_z
_atom_site_U_iso_or_equiv
_atom_site_adp_type
_atom_site_occupancy
_atom_site_calc_flag
_atom_site_refinement_flags
I(1) I 0.0000 -0.1046(1) -0.5000 0.0294(2) Uani 0.50 d SP
I(2) I 0.00143(2) -0.5000 0.1074(1) 0.0289(2) Uani 0.50 d SP
I(3) I 0.09771(1) 0.0000 0.04764(6) 0.0396(1) Uani 1.00 d S
Sn(1) Sn 0.0000 0.0000 0.0000 0.0209(1) Uani 1.00 d S
N(1) N 0.0805(2) -0.5000 0.372(1) 0.032(2) Uani 0.50 d SP
N(2) N 0.0811(4) -0.348(2) 0.525(2) 0.031(3) Uani 0.25 d P
C(1) C 0.0979(3) -0.5000 0.583(2) 0.099(4) Uani 1.00 d S
C(2) C 0.1423(3) -0.575(1) 0.626(2) 0.052(2) Uani 0.50 d P
C(3) C 0.1705(2) -0.437(1) 0.494(1) 0.036(2) Uani 0.50 d P
C(4) C 0.1820(2) -0.5000 0.295(1) 0.053(2) Uani 1.00 d S
C(5) C 0.2054(4) -0.382(3) 0.168(2) 0.094(5) Uani 0.50 d P
C(6) C 0.2199(4) -0.181(4) 0.251(3) 0.119(6) Uani 0.50 d P
C(7) C 0.2094(4) -0.103(2) 0.455(3) 0.083(4) Uani 0.50 d P
C(8) C 0.1838(3) -0.234(2) 0.578(2) 0.055(3) Uani 0.50 d P

loop_
_atom_site_aniso_label
_atom_site_aniso_U_11
_atom_site_aniso_U_22
_atom_site_aniso_U_33
_atom_site_aniso_U_12
_atom_site_aniso_U_13
_atom_site_aniso_U_23
I(1) 0.0384(3) 0.0321(3) 0.0180(3) -0.0001 0.0037(2) 0.0000
I(2) 0.0368(3) 0.0168(3) 0.0326(3) -0.0001 -0.0021(2) 0.0000
I(3) 0.0275(2) 0.0480(2) 0.0433(2) -0.0002 0.0018(1) 0.0000
Sn(1) 0.0268(2) 0.0177(2) 0.0180(2) -0.0001 0.0008(2) 0.0000
N(1) 0.027(4) 0.034(4) 0.035(4) -0.0001 -0.001(3) 0.0000
N(2) 0.045(7) 0.030(5) 0.017(5) -0.010(5) -0.011(5) 0.005(4)
C(1) 0.043(4) 0.18(1) 0.068(6) -0.0004 0.003(4) 0.0001
C(2) 0.042(4) 0.056(5) 0.057(5) 0.002(3) -0.002(4) 0.030(3)
C(3) 0.029(3) 0.038(4) 0.040(4) 0.004(2) -0.009(3) 0.004(2)
C(4) 0.045(3) 0.070(4) 0.045(3) -0.0003 0.001(3) 0.0001
C(5) 0.041(5) 0.17(2) 0.072(8) 0.014(7) 0.007(5) 0.020(8)
C(6) 0.030(5) 0.20(2) 0.13(1) 0.003(8) 0.013(7) 0.11(1)
C(7) 0.057(6) 0.056(6) 0.13(1) -0.021(5) -0.029(7) 0.034(7)
C(8) 0.057(6) 0.044(5) 0.061(5) -0.002(4) -0.010(4) 0.009(4)

loop_
_atom_type_symbol
_atom_type_description
_atom_type_scat_dispersion_real
_atom_type_scat_dispersion_imag
_atom_type_scat_source
C C 0.003 0.002
;International Tables for Crystallography
(1992, Vol. C, Tables 4.2.6.8 and 6.1.1.1)
;
H H 0.000 0.000
;International Tables for Crystallography
(1992, Vol. C, Table 6.1.1.2)
;
N N 0.006 0.003
;International Tables for Crystallography
(1992, Vol. C, Tables 4.2.6.8 and 6.1.1.1)
;
Sn Sn -0.654 1.425
;International Tables for Crystallography
(1992, Vol. C, Tables 4.2.6.8 and 6.1.1.1)
;
I I -0.474 1.812
;International Tables for Crystallography
(1992, Vol. C, Tables 4.2.6.8 and 6.1.1.1)
;

loop_
_geom_angle_atom_site_label_1
_geom_angle_atom_site_label_2
_geom_angle_atom_site_label_3
_geom_angle
_geom_angle_site_symmetry_1
_geom_angle_site_symmetry_3
_geom_angle_publ_flag
I(1) I(1) Sn(1) 78.31(1) 2_555 . yes
I(1) I(1) Sn(1) 78.18(1) 2_555 1_554 yes
Sn(1) I(1) Sn(1) 156.48(2) . 1_554 yes
I(2) I(2) Sn(1) 77.80(1) 3_545 . yes
I(2) I(2) Sn(1) 77.89(1) 3_545 1_545 yes
Sn(1) I(2) Sn(1) 155.68(2) . 1_545 yes
I(1) Sn(1) I(1) 23.52(2) . 2_555 yes
I(1) Sn(1) I(1) 156.48(2) . 1_556 yes
I(1) Sn(1) I(1) 180.0 . 2_556 yes
I(1) Sn(1) I(2) 90.43(2) . . yes
I(1) Sn(1) I(2) 89.57(2) . 3_555 yes
I(1) Sn(1) I(2) 66.18(2) . 3_545 yes
I(1) Sn(1) I(2) 113.82(2) . 1_565 yes
I(1) Sn(1) I(3) 91.380(7) . . yes
I(1) Sn(1) I(3) 88.620(7) . 3_555 yes
I(1) Sn(1) I(1) 180.0 2_555 1_556 yes
I(1) Sn(1) I(1) 156.48(2) 2_555 2_556 yes
I(1) Sn(1) I(2) 113.95(2) 2_555 . yes
I(1) Sn(1) I(2) 66.05(2) 2_555 3_555 yes
I(1) Sn(1) I(2) 89.69(2) 2_555 3_545 yes
I(1) Sn(1) I(2) 90.31(2) 2_555 1_565 yes
I(1) Sn(1) I(3) 91.269(7) 2_555 . yes
I(1) Sn(1) I(3) 88.731(7) 2_555 3_555 yes
I(1) Sn(1) I(1) 23.52(2) 1_556 2_556 yes
I(1) Sn(1) I(2) 66.05(2) 1_556 . yes
I(1) Sn(1) I(2) 113.95(2) 1_556 3_555 yes
I(1) Sn(1) I(2) 90.31(2) 1_556 3_545 yes
I(1) Sn(1) I(2) 89.69(2) 1_556 1_565 yes
I(1) Sn(1) I(3) 88.731(7) 1_556 . yes
I(1) Sn(1) I(3) 91.269(7) 1_556 3_555 yes
I(1) Sn(1) I(2) 89.57(2) 2_556 . yes
I(1) Sn(1) I(2) 90.43(2) 2_556 3_555 yes
I(1) Sn(1) I(2) 113.82(2) 2_556 3_545 yes
I(1) Sn(1) I(2) 66.18(2) 2_556 1_565 yes
I(1) Sn(1) I(3) 88.620(7) 2_556 . yes
I(1) Sn(1) I(3) 91.380(7) 2_556 3_555 yes
I(2) Sn(1) I(2) 180.0 . 3_555 yes
I(2) Sn(1) I(2) 24.32(2) . 3_545 yes
I(2) Sn(1) I(2) 155.68(2) . 1_565 yes
I(2) Sn(1) I(3) 89.14(1) . . yes
I(2) Sn(1) I(3) 90.86(1) . 3_555 yes
I(2) Sn(1) I(2) 155.68(2) 3_555 3_545 yes
I(2) Sn(1) I(2) 24.32(2) 3_555 1_565 yes
I(2) Sn(1) I(3) 90.86(1) 3_555 . yes
I(2) Sn(1) I(3) 89.14(1) 3_555 3_555 yes
I(2) Sn(1) I(2) 180.0 3_545 1_565 yes
I(2) Sn(1) I(3) 91.39(1) 3_545 . yes
I(2) Sn(1) I(3) 88.61(1) 3_545 3_555 yes
I(2) Sn(1) I(3) 88.61(1) 1_565 . yes
I(2) Sn(1) I(3) 91.39(1) 1_565 3_555 yes
I(3) Sn(1) I(3) 180.0 . 3_555 yes
N(2) N(1) N(2) 89(1) . 2_545 yes
N(2) N(1) C(1) 49.1(6) . . yes
N(2) N(1) C(1) 49.2(6) 2_545 . yes
N(1) N(2) C(1) 68.2(9) . . yes
N(1) C(1) N(2) 62.7(8) . . yes
N(1) C(1) N(2) 62.7(8) . 2_545 yes
N(1) C(1) C(2) 119.1(8) . . yes
N(1) C(1) C(2) 119.1(8) . 2_545 yes
N(2) C(1) N(2) 111(1) . 2_545 yes
N(2) C(1) C(2) 137.6(9) . . yes
N(2) C(1) C(2) 103.6(8) . 2_545 yes
N(2) C(1) C(2) 103.9(8) 2_545 . yes
N(2) C(1) C(2) 137.9(9) 2_545 2_545 yes
C(2) C(1) C(2) 35.3(7) . 2_545 yes
C(1) C(2) C(2) 72.6(4) . 2_545 yes
C(1) C(2) C(3) 109.6(6) . . yes
C(1) C(2) C(3) 125.9(8) . 2_545 yes
C(1) C(2) C(8) 150.2(8) . 2_545 yes
C(2) C(2) C(3) 56.0(4) 2_545 . yes
C(2) C(2) C(3) 86.3(5) 2_545 2_545 yes
C(2) C(2) C(8) 129.8(4) 2_545 2_545 yes
C(3) C(2) C(3) 30.2(6) . 2_545 yes
C(3) C(2) C(8) 78.1(6) . 2_545 yes
C(3) C(2) C(8) 50.4(6) 2_545 2_545 yes
C(2) C(3) C(2) 37.2(8) . 2_545 yes
C(2) C(3) C(3) 56.0(4) . 2_545 yes
C(2) C(3) C(4) 122.4(6) . . yes
C(2) C(3) C(8) 118.7(8) . . yes
C(2) C(3) C(3) 93.2(5) 2_545 2_545 yes
C(2) C(3) C(4) 148.1(8) 2_545 . yes
C(2) C(3) C(8) 86.1(7) 2_545 . yes
C(3) C(3) C(4) 73.8(3) 2_545 . yes
C(3) C(3) C(8) 152.5(5) 2_545 . yes
C(4) C(3) C(8) 118.8(7) . . yes
C(3) C(4) C(3) 32.7(6) . 2_545 yes
C(3) C(4) C(5) 125.1(9) . . yes
C(3) C(4) C(5) 151.5(9) . 2_545 yes
C(3) C(4) C(5) 151.5(9) 2_545 . yes
C(3) C(4) C(5) 125.2(9) 2_545 2_545 yes
C(5) C(4) C(5) 65(1) . 2_545 yes
C(4) C(5) C(5) 57.2(8) . 2_545 yes
C(4) C(5) C(6) 116(1) . . yes
C(5) C(5) C(6) 151.5(8) 2_545 . yes
C(5) C(6) C(7) 121(1) . . yes
C(6) C(7) C(7) 109.8(9) . 2_555 yes
C(6) C(7) C(8) 118(1) . . yes
C(7) C(7) C(8) 124.8(7) 2_555 . yes
C(2) C(8) C(3) 43.6(5) 2_545 . yes
C(2) C(8) C(7) 156.8(10) 2_545 . yes
C(3) C(8) C(7) 119(1) . . yes

loop_
_geom_bond_atom_site_label_1
_geom_bond_atom_site_label_2
_geom_bond_distance
_geom_bond_site_symmetry_2
_geom_bond_publ_flag
I(1) I(1) 1.278(1) 2_555 yes
I(1) Sn(1) 3.1339(1) . yes
I(1) Sn(1) 3.1354(1) 1_554 yes
I(2) I(2) 1.315(1) 3_545 yes
I(2) Sn(1) 3.1227(1) . yes
I(2) Sn(1) 3.1216(1) 1_545 yes
I(3) Sn(1) 3.1494(5) . yes
N(1) N(2) 1.32(1) . yes
N(1) N(2) 1.32(1) 2_545 yes
N(1) C(1) 1.38(1) . yes
N(2) C(1) 1.12(1) . yes
C(1) C(2) 1.51(1) . yes
C(1) C(2) 1.51(1) 2_545 yes
C(2) C(2) 0.92(2) 2_545 yes
C(2) C(3) 1.52(1) . yes
C(2) C(3) 1.26(1) 2_545 yes
C(2) C(8) 1.81(1) 2_545 yes
C(3) C(3) 0.76(1) 2_545 yes
C(3) C(4) 1.358(10) . yes
C(3) C(8) 1.40(1) . yes
C(4) C(5) 1.34(2) . yes
C(4) C(5) 1.33(2) 2_545 yes
C(5) C(5) 1.44(4) 2_545 yes
C(5) C(6) 1.40(3) . yes
C(6) C(7) 1.40(3) . yes
C(7) C(7) 1.25(2) 2_555 yes
C(7) C(8) 1.41(2) . yes
